data_2009583
loop_
_publ_author_name
'Tahirov, T.H.'
'Lu, T.-H.'
'Liu, Y.-L.'
'Chung, C.-S.'

_publ_section_title
;[(2<i>RS</i>,5<i>SR</i>,8<i>SR</i>,12<i>SR</i>,15<i>SR</i>)-2,5,8,12,15-Pentaazahexadecane-\k^5^<i>N</i>^2,5,8,12,15^]copper(II)
 diperchlorate
;
_journal_issue 4
_journal_name_full 'Acta Crystallographica Section C'
_journal_page_first 514
_journal_page_last 516
_journal_paper_doi 10.1107/S0108270193009783
_journal_volume 50
_journal_year 1994
_chemical_formula_moiety '[Cu1 (C11 H29 N5 ) ] , 2Cl1 O4'
_chemical_formula_sum 'C11 H29 Cl2 Cu N5 O8'
_chemical_formula_weight 493.832
_space_group_crystal_system orthorhombic
_space_group_IT_number 61
_space_group_name_Hall '-P 2bc 2ac'
_space_group_name_H-M_alt 'P c a b'
_atom_type_scat_source IntTabIV
_cell_angle_alpha 90.
_cell_angle_beta 90.
_cell_angle_gamma 90.
_cell_formula_units_Z 8
_cell_length_a 14.5990(10)
_cell_length_b 14.919(4)
_cell_length_c 18.756(3)
_cell_measurement_reflns_used 25
_cell_measurement_temperature 298(3)
_cell_measurement_theta_max 16.9
_cell_measurement_theta_min 7.5
_cell_volume 4085.1(13)
_diffrn_measurement_device 'Nonius CAD-4'
_diffrn_measurement_method \q/2\q
_diffrn_radiation_type MoK\a
_diffrn_radiation_wavelength 0.7107
_diffrn_reflns_limit_h_max 17
_diffrn_reflns_limit_h_min 0
_diffrn_reflns_limit_k_max 17
_diffrn_reflns_limit_k_min 0
_diffrn_reflns_limit_l_max 22
_diffrn_reflns_limit_l_min 0
_diffrn_reflns_number 3582
_diffrn_reflns_theta_max 25
_diffrn_standards_decay_% .0
_diffrn_standards_interval_time 60
_diffrn_standards_number 3
_exptl_absorpt_coefficient_mu 1.38
_exptl_absorpt_correction_T_max 0.9912
_exptl_absorpt_correction_T_min 0.8740
_exptl_absorpt_correction_type empirical
_exptl_crystal_colour blue
_exptl_crystal_density_diffrn 1.606
_exptl_crystal_description 'hexagonal plate'
_exptl_crystal_size_max 0.47
_exptl_crystal_size_mid 0.25
_exptl_crystal_size_min 0.19
_refine_diff_density_max 0.77
_refine_diff_density_min -0.45
_refine_ls_goodness_of_fit_obs 0.95
_refine_ls_hydrogen_treatment refU
_refine_ls_number_parameters 295
_refine_ls_number_reflns 2073
_refine_ls_R_factor_obs 0.062
_refine_ls_shift/esd_max 2.79
_refine_ls_structure_factor_coef F
_refine_ls_weighting_scheme unit
_refine_ls_wR_factor_obs 0.058
_reflns_number_observed 2073
_reflns_number_total 3582
_reflns_observed_criterion I>=2.5\s(I)
_cod_data_source_file as1059.cif
_cod_data_source_block as1059_structure_1_of_1
_cod_depositor_comments
;
 Marking atoms 'O(11)', 'O(13)', 'O(23)' and 'O(11')', 'O(13')', 'O(23')'
 as belonging to disorder sites '1' and '2' with the occupancies of 0.7
 and 0.3 respectively.

 Antanas Vaitkus,
 2018-01-31

 Correcting the summary chemical formula some by changing it from
 'C11 H29 Cl2 Cu N5 O4' to 'C11 H29 Cl2 Cu N5 O8'.

 Antanas Vaitkus,
 2018-01-31
;
_cod_original_cell_volume 4085.0(10)
_cod_original_formula_sum 'C11 H29 Cl2 Cu1 N5 O4'
_cod_database_code 2009583

loop_
_space_group_symop_id
_space_group_symop_operation_xyz
1 x,y,z
2 -x,-y+1/2,z+1/2
3 x+1/2,-y,-z+1/2
4 -x+1/2,y+1/2,-z
5 -x,-y,-z
6 x,y+1/2,-z+1/2
7 -x+1/2,y,z+1/2
8 x+1/2,-y+1/2,z

loop_
_atom_site_label
_atom_site_fract_x
_atom_site_fract_y
_atom_site_fract_z
_atom_site_occupancy
_atom_site_disorder_group
Cu .76043(6) .57319(6) .12616(6) 1.0 .
Cl(1) .2207(2) .6122(2) .11995(18) 1.0 .
Cl(2) .50818(18) .33499(18) .15953(15) 1.0 .
O(11) .1733(12) .5371(18) .0924(10) 0.7 1
O(12) .1812(8) .6887(6) .0923(6) 1.0 .
O(13) .1895(15) .6008(18) .1894(10) 0.7 1
O(14) .3087(7) .6007(9) .0975(7) 1.0 .
O(21) .4724(9) .2868(7) .2133(7) 1.0 .
O(22) .4619(8) .4166(6) .1594(6) 1.0 .
O(23) .4830(13) .2777(11) .1073(10) 0.7 1
O(24) .5956(7) .3496(9) .1710(8) 1.0 .
O(11') .1321(3) .573(3) .093(2) 0.3 2
O(13') .260(4) .6491(3) .1855(19) 0.3 2
O(23') .539(2) .346(2) .0928(15) 0.3 2
N(1) .6936(6) .6488(6) .2066(5) 1.0 .
N(2) .6286(5) .5475(5) .0969(5) 1.0 .
N(3) .7809(6) .5988(6) .0196(4) 1.0 .
N(4) .8876(5) .5987(6) .1561(5) 1.0 .
N(5) .7929(5) .4367(5) .1594(4) 1.0 .
C(1) .7333(11) .6499(11) .2773(7) 1.0 .
C(2) .5981(8) .6210(8) .2056(8) 1.0 .
C(3) .5686(7) .6114(7) .1299(9) 1.0 .
C(4) .6211(8) .5477(8) .0180(6) 1.0 .
C(5) .6891(8) .6158(9) -.0114(6) 1.0 .
C(6) .8455(7) .6677(8) -.0009(7) 1.0 .
C(7) .9369(9) .6536(9) .0367(7) 1.0 .
C(8) .9381(7) .6698(8) .1127(7) 1.0 .
C(9) .9378(7) .5119(8) .1580(7) 1.0 .
C(10) .8791(7) .4444(7) .1976(6) 1.0 .
C(11) .7958(8) .3724(6) .1009(6) 1.0 .
H(N1) .696 .713 .186 1.0 .
H(N2) .617 .485 .115 1.0 .
H(N3) .804 .539 .000 1.0 .
H(N4) .883 .621 .208 1.0 .
H(N5) .741 .421 .193 1.0 .
H(1) .702 .710 .298 1.0 .
H(2) .806 .672 .261 1.0 .
H(3) .730 .589 .306 1.0 .
H(4) .591 .557 .232 1.0 .
H(5) .555 .670 .232 1.0 .
H(6) .573 .676 .104 1.0 .
H(7) .498 .588 .128 1.0 .
H(8) .636 .483 -.004 1.0 .
H(9) .552 .567 .002 1.0 .
H(10) .667 .684 .002 1.0 .
H(11) .692 .612 -.070 1.0 .
H(12) .853 .670 -.059 1.0 .
H(13) .817 .734 .016 1.0 .
H(14) .988 .695 .010 1.0 .
H(15) .955 .583 .027 1.0 .
H(16) 1.009 .673 .130 1.0 .
H(17) .907 .735 .123 1.0 .
H(18) .948 .488 .103 1.0 .
H(19) 1.005 .519 .182 1.0 .
H(20) .865 .469 .252 1.0 .
H(21) .911 .380 .202 1.0 .
H(22) .729 .377 .076 1.0 .
H(23) .808 .304 .118 1.0 .
H(24) .848 .390 .061 1.0 .

loop_
_geom_angle_atom_site_label_1
_geom_angle_atom_site_label_2
_geom_angle_atom_site_label_3
_geom_angle
_geom_angle_publ_flag
N(1) Cu N(2) 81.8(4) yes
N(1) Cu N(3) 131.2(4) yes
N(1) Cu N(4) 97.3(4) yes
N(1) Cu N(5) 113.1(3) yes
N(2) Cu N(3) 84.8(4) yes
N(2) Cu N(4) 179.1(4) yes
N(2) Cu N(5) 96.1(3) yes
N(3) Cu N(4) 96.0(4) yes
N(3) Cu N(5) 114.8(3) yes
N(4) Cu N(5) 83.9(3) yes
Cu N(1) C(1) 118.2(8) yes
Cu N(1) C(2) 106.3(7) yes
C(1) N(1) C(2) 114.0(10) yes
Cu N(2) C(3) 109.6(7) yes
Cu N(2) C(4) 109.8(6) yes
C(3) N(2) C(4) 113.0(10) yes
Cu N(3) C(5) 106.4(7) yes
Cu N(3) C(6) 119.0(7) yes
C(5) N(3) C(6) 111.2(9) yes
Cu N(4) C(8) 115.8(6) yes
Cu N(4) C(9) 107.6(6) yes
C(8) N(4) C(9) 112.3(8) yes
Cu N(5) C(10) 104.8(5) yes
Cu N(5) C(11) 113.8(6) yes
C(10) N(5) C(11) 113.5(8) yes
N(1) C(2) C(3) 108.4(9) yes
N(2) C(3) C(2) 107.0(10) yes
N(2) C(4) C(5) 108.3(8) yes
N(3) C(5) C(4) 109.4(9) yes
N(3) C(6) C(7) 110.4(9) yes
C(6) C(7) C(8) 116.0(10) yes
N(4) C(8) C(7) 113.8(9) yes
N(4) C(9) C(10) 108.1(9) yes
N(5) C(10) C(9) 107.5(8) yes

loop_
_geom_bond_atom_site_label_1
_geom_bond_atom_site_label_2
_geom_bond_distance
_geom_bond_publ_flag
Cu N(1) 2.121(9) yes
Cu N(2) 2.037(8) yes
Cu N(3) 2.056(8) yes
Cu N(4) 1.977(8) yes
Cu N(5) 2.182(7) yes
N(1) C(1) 1.45(2) yes
N(1) C(2) 1.45(2) yes
N(2) C(3) 1.440(10) yes
N(2) C(4) 1.480(10) yes
N(3) C(5) 1.480(10) yes
N(3) C(6) 1.450(10) yes
N(4) C(8) 1.530(10) yes
N(4) C(9) 1.490(10) yes
N(5) C(10) 1.450(10) yes
N(5) C(11) 1.460(10) yes
C(2) C(3) 1.49(2) yes
C(4) C(5) 1.52(2) yes
C(6) C(7) 1.52(2) yes
C(7) C(8) 1.45(2) yes
C(9) C(10) 1.52(2) yes
